data_7230836
loop_
_publ_author_name
'Tan, Davin'
'Ng, Zi Xuan'
'Sim, Ying'
'Ganguly, Rakesh'
'Garc\'ia, Felipe'

_publ_section_title
;
 cis-Cyclodiphosph(v/v)azanes as highly stable and robust main group
 supramolecular building blocks
;
_journal_issue 39
_journal_name_full CrystEngComm
_journal_page_first 5998
_journal_paper_doi 10.1039/C8CE00395E
_journal_volume 20
_journal_year 2018
_chemical_formula_sum 'C57 H138 N18 O3 P6 Se6'
_chemical_formula_weight 1783.43
_space_group_crystal_system orthorhombic
_space_group_IT_number 33
_space_group_name_Hall 'P 2c -2n'
_space_group_name_H-M_alt 'P n a 21'
_symmetry_space_group_name_Hall 'P 2c -2n'
_symmetry_space_group_name_H-M 'P n a 21'
_atom_sites_solution_hydrogens geom
_atom_sites_solution_primary dual
_audit_update_record
;
2018-03-13 deposited with the CCDC.
2018-06-06 downloaded from the CCDC.
;
_cell_angle_alpha 90
_cell_angle_beta 90
_cell_angle_gamma 90
_cell_formula_units_Z 4
_cell_length_a 50.3437(18)
_cell_length_b 17.1420(5)
_cell_length_c 10.2119(3)
_cell_measurement_reflns_used 9824
_cell_measurement_temperature 100.(2)
_cell_measurement_theta_max 29.4847
_cell_measurement_theta_min 2.3215
_cell_volume 8812.8(5)
_computing_cell_refinement 'SAINT V8.38A (Bruker AXS Inc., 2017)'
_computing_data_collection 'APEX3 (Bruker AXS Inc., 2017)'
_computing_data_reduction 'SAINT V8.38A (Bruker AXS Inc., 2017)'
_computing_publication_material 'APEX3 (Bruker AXS Inc., 2017)'
_computing_structure_refinement 'SHELXL-2016/6 (Sheldrick, 2016)'
_computing_structure_solution 'XS, VERSION 2013/1'
_diffrn_ambient_temperature 100.(2)
_diffrn_detector_area_resol_mean 7.4074
_diffrn_measured_fraction_theta_full 0.997
_diffrn_measured_fraction_theta_max 0.997
_diffrn_measurement_device_type 'Photon II CPADs detector'
_diffrn_measurement_method 'phi and omega scans'
_diffrn_radiation_monochromator 'Multilayer Mirror'
_diffrn_radiation_type MoK\a
_diffrn_radiation_wavelength 0.71073
_diffrn_reflns_av_R_equivalents 0.0465
_diffrn_reflns_av_unetI/netI 0.0545
_diffrn_reflns_limit_h_max 70
_diffrn_reflns_limit_h_min -70
_diffrn_reflns_limit_k_max 23
_diffrn_reflns_limit_k_min -24
_diffrn_reflns_limit_l_max 14
_diffrn_reflns_limit_l_min -14
_diffrn_reflns_number 103966
_diffrn_reflns_theta_full 30.09
_diffrn_reflns_theta_max 30.09
_diffrn_reflns_theta_min 2.32
_diffrn_source 'Incoatec microfocus source'
_diffrn_source_type 'Bruker D8 Quest'
_exptl_absorpt_coefficient_mu 2.647
_exptl_absorpt_correction_T_max 0.82
_exptl_absorpt_correction_T_min 0.53
_exptl_absorpt_correction_type multi-scan
_exptl_absorpt_process_details
;
SADABS-2016/2 - Bruker AXS area detector scaling and absorption correction
;
_exptl_crystal_colour colourless
_exptl_crystal_density_diffrn 1.344
_exptl_crystal_density_method 'not measured'
_exptl_crystal_description plate
_exptl_crystal_F_000 3696
_exptl_crystal_size_max 0.420
_exptl_crystal_size_mid 0.280
_exptl_crystal_size_min 0.080
_refine_diff_density_max 0.517
_refine_diff_density_min -0.538
_refine_ls_abs_structure_details
;

Flack x determined using 8956 quotients [(I+)-(I-)]/[(I+)+(I-)]
(Parsons, Flack and Wagner, Acta Cryst. B69 (2013) 249-259).
;
_refine_ls_abs_structure_Flack 0.007(2)
_refine_ls_extinction_method none
_refine_ls_goodness_of_fit_ref 1.013
_refine_ls_hydrogen_treatment constr
_refine_ls_matrix_type full
_refine_ls_number_parameters 1082
_refine_ls_number_reflns 25800
_refine_ls_number_restraints 1949
_refine_ls_restrained_S_all 0.995
_refine_ls_R_factor_all 0.0403
_refine_ls_R_factor_gt 0.0293
_refine_ls_shift/su_max 0.004
_refine_ls_shift/su_mean 0.000
_refine_ls_structure_factor_coef Fsqd
_refine_ls_weighting_details 'w=1/[\s^2^(Fo^2^)+(0.0111P)^2^] where P=(Fo^2^+2Fc^2^)/3'
_refine_ls_weighting_scheme calc
_refine_ls_wR_factor_gt 0.0556
_refine_ls_wR_factor_ref 0.0586
_reflns_number_gt 22191
_reflns_number_total 25800
_reflns_threshold_expression 'I > 2\s(I)'
_cod_data_source_file c8ce00395e2.cif
_cod_data_source_block fg854m
_cod_depositor_comments
;
The following automatic conversions were performed:

'_exptl_absorpt_correction_type' value 'Multi-Scan' changed to
'multi-scan' according to
/home/data/users/saulius/crontab/automatic-downloads/rss-feeds/RSC/lib/dictionaries/cif_core.dic
dictionary named 'cif_core.dic' version 2.4.2 from 2011-04-26.

Automatic conversion script
Id: cif_fix_values 4973 2017-02-22 13:04:09Z antanas 

 Adding full bibliography for 7230835--7230843.cif.
;
_cod_database_code 7230836

loop_
_space_group_symop_operation_xyz
'x, y, z'
'-x, -y, z+1/2'
'x+1/2, -y+1/2, z'
'-x+1/2, y+1/2, z+1/2'

loop_
_atom_site_type_symbol
_atom_site_label
_atom_site_fract_x
_atom_site_fract_y
_atom_site_fract_z
_atom_site_U_iso_or_equiv
_atom_site_adp_type
_atom_site_calc_flag
_atom_site_refinement_flags_adp
_atom_site_refinement_flags_occupancy
_atom_site_refinement_flags_posn
_atom_site_occupancy
_atom_site_disorder_assembly
_atom_site_disorder_group
P P1 0.75488(15) 0.7484(4) 0.4180(6) 0.0237(9) Uani d U P D 0.607(5) A 1
P P2 0.72350(7) 0.7090(2) 0.2326(5) 0.0159(5) Uani d U P D 0.607(5) A 1
Se Se1 0.76138(3) 0.70199(9) 0.60708(16) 0.0264(2) Uani d U P D 0.607(5) A 1
Se Se2 0.69827(2) 0.61153(8) 0.23128(10) 0.0234(2) Uani d U P D 0.607(5) A 1
C C1 0.70074(19) 0.7932(5) 0.4510(9) 0.0302(18) Uani d U P D 0.607(5) A 1
C C2 0.71196(19) 0.8616(5) 0.5309(10) 0.043(2) Uani d U P D 0.607(5) A 1
H H2A 0.727324 0.843841 0.581727 0.064 Uiso calc U P R 0.607(5) A 1
H H2B 0.698257 0.881261 0.590574 0.064 Uiso calc U P R 0.607(5) A 1
H H2C 0.717462 0.903479 0.471396 0.064 Uiso calc U P R 0.607(5) A 1
C C3 0.67848(17) 0.8196(4) 0.3622(8) 0.0351(18) Uani d U P D 0.607(5) A 1
H H3A 0.685026 0.860395 0.3032 0.053 Uiso calc U P R 0.607(5) A 1
H H3B 0.663876 0.840346 0.415248 0.053 Uiso calc U P R 0.607(5) A 1
H H3C 0.672096 0.775221 0.310529 0.053 Uiso calc U P R 0.607(5) A 1
C C4 0.6916(3) 0.7279(5) 0.5417(11) 0.038(3) Uani d U P D 0.607(5) A 1
H H4A 0.687633 0.681157 0.4899 0.058 Uiso calc U P R 0.607(5) A 1
H H4B 0.675539 0.744428 0.588509 0.058 Uiso calc U P R 0.607(5) A 1
H H4C 0.70564 0.716071 0.604978 0.058 Uiso calc U P R 0.607(5) A 1
C C5 0.77626(13) 0.6447(4) 0.2108(8) 0.0329(15) Uani d U P D 0.607(5) A 1
C C6 0.77053(17) 0.6341(5) 0.0621(7) 0.050(2) Uani d U P D 0.607(5) A 1
H H6A 0.771164 0.68498 0.018468 0.076 Uiso calc U P R 0.607(5) A 1
H H6B 0.752878 0.61103 0.05045 0.076 Uiso calc U P R 0.607(5) A 1
H H6C 0.783955 0.59957 0.023689 0.076 Uiso calc U P R 0.607(5) A 1
C C7 0.77490(16) 0.5641(5) 0.2752(9) 0.0371(19) Uani d U P D 0.607(5) A 1
H H7A 0.787876 0.529356 0.233794 0.056 Uiso calc U P R 0.607(5) A 1
H H7B 0.757014 0.542473 0.264206 0.056 Uiso calc U P R 0.607(5) A 1
H H7C 0.778925 0.568912 0.36871 0.056 Uiso calc U P R 0.607(5) A 1
C C8 0.80365(15) 0.6781(5) 0.2291(11) 0.058(2) Uani d U P D 0.607(5) A 1
H H8A 0.804537 0.729819 0.188564 0.087 Uiso calc U P R 0.607(5) A 1
H H8B 0.816733 0.643607 0.187936 0.087 Uiso calc U P R 0.607(5) A 1
H H8C 0.807507 0.682549 0.322906 0.087 Uiso calc U P R 0.607(5) A 1
C C9 0.78554(13) 0.8871(4) 0.4880(7) 0.0297(13) Uani d U P D 0.607(5) A 1
C C10 0.76879(15) 0.9151(4) 0.6029(6) 0.0429(17) Uani d U P D 0.607(5) A 1
H H10A 0.764733 0.870843 0.660322 0.064 Uiso calc U P R 0.607(5) A 1
H H10B 0.752204 0.937699 0.570051 0.064 Uiso calc U P R 0.607(5) A 1
H H10C 0.778655 0.954631 0.652188 0.064 Uiso calc U P R 0.607(5) A 1
C C11 0.79246(19) 0.9579(5) 0.4014(8) 0.0307(18) Uani d U P D 0.607(5) A 1
H H11A 0.804914 0.991932 0.448147 0.046 Uiso calc U P R 0.607(5) A 1
H H11B 0.776213 0.987082 0.381274 0.046 Uiso calc U P R 0.607(5) A 1
H H11C 0.800635 0.939858 0.319799 0.046 Uiso calc U P R 0.607(5) A 1
C C12 0.81101(12) 0.8491(3) 0.5329(8) 0.0432(17) Uani d U P D 0.607(5) A 1
H H12A 0.806858 0.805217 0.590874 0.065 Uiso calc U P R 0.607(5) A 1
H H12B 0.821827 0.887333 0.580285 0.065 Uiso calc U P R 0.607(5) A 1
H H12C 0.820888 0.83008 0.456588 0.065 Uiso calc U P R 0.607(5) A 1
C C13 0.70426(14) 0.7649(4) -0.0178(6) 0.0287(13) Uani d U P D 0.607(5) A 1
C C14 0.70741(17) 0.6896(4) -0.0963(7) 0.0467(19) Uani d U P D 0.607(5) A 1
H H14A 0.725819 0.684834 -0.126421 0.07 Uiso calc U P R 0.607(5) A 1
H H14B 0.695474 0.690749 -0.172032 0.07 Uiso calc U P R 0.607(5) A 1
H H14C 0.702961 0.644874 -0.04063 0.07 Uiso calc U P R 0.607(5) A 1
C C15 0.67525(13) 0.7785(4) 0.0203(8) 0.0409(16) Uani d U P D 0.607(5) A 1
H H15A 0.669333 0.736689 0.078817 0.061 Uiso calc U P R 0.607(5) A 1
H H15B 0.664198 0.778804 -0.058733 0.061 Uiso calc U P R 0.607(5) A 1
H H15C 0.673619 0.828836 0.065156 0.061 Uiso calc U P R 0.607(5) A 1
C C16 0.71368(17) 0.8349(4) -0.0975(9) 0.0352(19) Uani d U P D 0.607(5) A 1
H H16A 0.711833 0.882421 -0.045062 0.053 Uiso calc U P R 0.607(5) A 1
H H16B 0.702892 0.839457 -0.177026 0.053 Uiso calc U P R 0.607(5) A 1
H H16C 0.732356 0.827642 -0.121655 0.053 Uiso calc U P R 0.607(5) A 1
N N1 0.72338(17) 0.7652(6) 0.3681(10) 0.0205(15) Uani d U P D 0.607(5) A 1
N N2 0.75576(15) 0.6977(7) 0.2736(11) 0.0269(14) Uani d U P D 0.607(5) A 1
N N3 0.76993(19) 0.8330(6) 0.4009(8) 0.0247(16) Uani d U P D 0.607(5) A 1
H H3 0.768507 0.85117 0.320608 0.03 Uiso calc U P R 0.607(5) A 1
N N4 0.72155(14) 0.7638(4) 0.1020(7) 0.0199(13) Uani d U P D 0.607(5) A 1
H H4 0.733412 0.801522 0.101895 0.024 Uiso calc U P R 0.607(5) A 1
P P1A 0.7571(2) 0.7523(7) 0.4066(10) 0.0266(15) Uani d U P D 0.393(5) A 2
P P2A 0.72909(13) 0.6946(4) 0.2334(7) 0.0256(11) Uani d U P D 0.393(5) A 2
Se Se1A 0.76791(6) 0.69084(14) 0.5735(3) 0.0277(4) Uani d U P D 0.393(5) A 2
Se Se2A 0.70816(9) 0.58971(19) 0.22385(16) 0.0459(8) Uani d U P D 0.393(5) A 2
C C1A 0.6986(3) 0.7745(8) 0.4326(14) 0.027(2) Uani d U P D 0.393(5) A 2
C C2A 0.7028(2) 0.8486(8) 0.5157(14) 0.027(2) Uani d U P D 0.393(5) A 2
H H2A1 0.709868 0.890449 0.460114 0.04 Uiso calc U P R 0.393(5) A 2
H H2A2 0.7155 0.837508 0.586171 0.04 Uiso calc U P R 0.393(5) A 2
H H2A3 0.685858 0.865061 0.553555 0.04 Uiso calc U P R 0.393(5) A 2
C C3A 0.6779(2) 0.7927(7) 0.3275(12) 0.030(2) Uani d U P D 0.393(5) A 2
H H3A1 0.661352 0.809748 0.369541 0.045 Uiso calc U P R 0.393(5) A 2
H H3A2 0.674426 0.745677 0.275534 0.045 Uiso calc U P R 0.393(5) A 2
H H3A3 0.684492 0.834174 0.270227 0.045 Uiso calc U P R 0.393(5) A 2
C C4A 0.6888(4) 0.7070(8) 0.5187(15) 0.029(3) Uani d U P D 0.393(5) A 2
H H4A1 0.702891 0.691649 0.579655 0.043 Uiso calc U P R 0.393(5) A 2
H H4A2 0.68411 0.662465 0.463095 0.043 Uiso calc U P R 0.393(5) A 2
H H4A3 0.673136 0.723777 0.568164 0.043 Uiso calc U P R 0.393(5) A 2
C C5A 0.7849(2) 0.6486(7) 0.2501(11) 0.034(2) Uani d U P D 0.393(5) A 2
C C6A 0.7840(3) 0.5676(8) 0.3169(16) 0.047(3) Uani d U P D 0.393(5) A 2
H H6A1 0.798973 0.535966 0.286626 0.07 Uiso calc U P R 0.393(5) A 2
H H6A2 0.767275 0.54134 0.294225 0.07 Uiso calc U P R 0.393(5) A 2
H H6A3 0.78502 0.574058 0.412079 0.07 Uiso calc U P R 0.393(5) A 2
C C7A 0.8090(2) 0.6932(7) 0.2941(12) 0.038(2) Uani d U P D 0.393(5) A 2
H H7A1 0.808591 0.745833 0.256699 0.057 Uiso calc U P R 0.393(5) A 2
H H7A2 0.82509 0.666169 0.264437 0.057 Uiso calc U P R 0.393(5) A 2
H H7A3 0.809132 0.696689 0.389915 0.057 Uiso calc U P R 0.393(5) A 2
C C8A 0.7839(2) 0.6411(7) 0.1018(11) 0.045(3) Uani d U P D 0.393(5) A 2
H H8A1 0.783202 0.693184 0.062384 0.068 Uiso calc U P R 0.393(5) A 2
H H8A2 0.768092 0.61147 0.076358 0.068 Uiso calc U P R 0.393(5) A 2
H H8A3 0.799851 0.613823 0.071005 0.068 Uiso calc U P R 0.393(5) A 2
C C9A 0.7955(2) 0.8696(6) 0.4464(11) 0.033(2) Uani d U P D 0.393(5) A 2
C C10A 0.7870(2) 0.8901(6) 0.5860(11) 0.050(3) Uani d U P D 0.393(5) A 2
H H10D 0.782835 0.842079 0.633973 0.074 Uiso calc U P R 0.393(5) A 2
H H10E 0.771234 0.923533 0.583055 0.074 Uiso calc U P R 0.393(5) A 2
H H10F 0.80147 0.917683 0.630424 0.074 Uiso calc U P R 0.393(5) A 2
C C11A 0.82112(18) 0.8232(6) 0.4484(11) 0.042(2) Uani d U P D 0.393(5) A 2
H H11D 0.818019 0.772855 0.491049 0.063 Uiso calc U P R 0.393(5) A 2
H H11E 0.834684 0.852278 0.49694 0.063 Uiso calc U P R 0.393(5) A 2
H H11F 0.827211 0.814581 0.358386 0.063 Uiso calc U P R 0.393(5) A 2
C C12A 0.8000(3) 0.9447(8) 0.3631(15) 0.043(3) Uani d U P D 0.393(5) A 2
H H12D 0.812773 0.978779 0.407621 0.064 Uiso calc U P R 0.393(5) A 2
H H12E 0.783097 0.972312 0.352502 0.064 Uiso calc U P R 0.393(5) A 2
H H12F 0.806971 0.930297 0.276787 0.064 Uiso calc U P R 0.393(5) A 2
C C13A 0.7146(2) 0.7402(6) -0.0279(10) 0.037(2) Uani d U P D 0.393(5) A 2
C C14A 0.7239(3) 0.6655(6) -0.0985(10) 0.052(3) Uani d U P D 0.393(5) A 2
H H14D 0.742857 0.669561 -0.118592 0.079 Uiso calc U P R 0.393(5) A 2
H H14E 0.713832 0.659173 -0.180066 0.079 Uiso calc U P R 0.393(5) A 2
H H14F 0.720808 0.620247 -0.041841 0.079 Uiso calc U P R 0.393(5) A 2
C C15A 0.6845(2) 0.7431(8) -0.0132(11) 0.052(3) Uani d U P D 0.393(5) A 2
H H15D 0.678488 0.698626 0.039267 0.078 Uiso calc U P R 0.393(5) A 2
H H15E 0.676181 0.740892 -0.100002 0.078 Uiso calc U P R 0.393(5) A 2
H H15F 0.679369 0.791798 0.030418 0.078 Uiso calc U P R 0.393(5) A 2
C C16A 0.7234(3) 0.8116(7) -0.1053(14) 0.044(3) Uani d U P D 0.393(5) A 2
H H16D 0.719292 0.858899 -0.05511 0.066 Uiso calc U P R 0.393(5) A 2
H H16E 0.713868 0.813139 -0.189063 0.066 Uiso calc U P R 0.393(5) A 2
H H16F 0.742515 0.808903 -0.121508 0.066 Uiso calc U P R 0.393(5) A 2
N N1A 0.7244(3) 0.7530(10) 0.3665(15) 0.020(2) Uani d U P D 0.393(5) A 2
N N2A 0.7603(2) 0.6936(11) 0.2782(17) 0.029(2) Uani d U P D 0.393(5) A 2
N N3A 0.7738(3) 0.8298(9) 0.3740(14) 0.027(2) Uani d U P D 0.393(5) A 2
H H3A4 0.769254 0.852749 0.300252 0.033 Uiso calc U P R 0.393(5) A 2
N N4A 0.7276(2) 0.7466(7) 0.1008(11) 0.026(2) Uani d U P D 0.393(5) A 2
H H4A4 0.737058 0.789678 0.10747 0.032 Uiso calc U P R 0.393(5) A 2
C C17 0.88596(6) 0.48902(17) 0.6236(4) 0.0300(7) Uani d . . . 1.0 . .
C C18 0.88221(8) 0.40459(17) 0.6730(4) 0.0468(10) Uani d . . . 1.0 . .
H H18A 0.899631 0.381027 0.689494 0.07 Uiso calc U . R 1.0 . .
H H18B 0.872775 0.374076 0.606472 0.07 Uiso calc U . R 1.0 . .
H H18C 0.871863 0.405068 0.754228 0.07 Uiso calc U . R 1.0 . .
C C19 0.90157(7) 0.4902(2) 0.4970(3) 0.0391(8) Uani d . . . 1.0 . .
H H19A 0.905233 0.544274 0.471921 0.059 Uiso calc U . R 1.0 . .
H H19B 0.891206 0.464709 0.427893 0.059 Uiso calc U . R 1.0 . .
H H19C 0.918366 0.46221 0.509209 0.059 Uiso calc U . R 1.0 . .
C C20 0.85896(7) 0.5270(2) 0.6025(4) 0.0418(9) Uani d . . . 1.0 . .
H H20A 0.848516 0.523465 0.683296 0.063 Uiso calc U . R 1.0 . .
H H20B 0.849575 0.500114 0.531654 0.063 Uiso calc U . R 1.0 . .
H H20C 0.86142 0.582005 0.579106 0.063 Uiso calc U . R 1.0 . .
C C21 0.93771(6) 0.61291(16) 1.0109(3) 0.0241(6) Uani d . . . 1.0 . .
C C22 0.93771(7) 0.54623(19) 1.1111(3) 0.0370(8) Uani d . . . 1.0 . .
H H22A 0.919388 0.533838 1.135874 0.056 Uiso calc U . R 1.0 . .
H H22B 0.947687 0.562224 1.189023 0.056 Uiso calc U . R 1.0 . .
H H22C 0.946076 0.500025 1.072428 0.056 Uiso calc U . R 1.0 . .
C C23 0.96607(6) 0.63423(19) 0.9737(3) 0.0319(7) Uani d . . . 1.0 . .
H H23A 0.975098 0.58815 0.938431 0.048 Uiso calc U . R 1.0 . .
H H23B 0.975559 0.652799 1.051466 0.048 Uiso calc U . R 1.0 . .
H H23C 0.965805 0.675475 0.907251 0.048 Uiso calc U . R 1.0 . .
C C24 0.92391(7) 0.68397(18) 1.0686(3) 0.0346(8) Uani d . . . 1.0 . .
H H24A 0.923466 0.725851 1.003317 0.052 Uiso calc U . R 1.0 . .
H H24B 0.933662 0.701742 1.146125 0.052 Uiso calc U . R 1.0 . .
H H24C 0.905719 0.670107 1.093581 0.052 Uiso calc U . R 1.0 . .
C C25 0.97274(6) 0.59153(15) 0.5717(3) 0.0207(6) Uani d . . . 1.0 . .
C C26 0.97418(6) 0.51937(17) 0.4845(3) 0.0308(7) Uani d . . . 1.0 . .
H H26A 0.974657 0.472452 0.539324 0.046 Uiso calc U . R 1.0 . .
H H26B 0.990271 0.521705 0.430705 0.046 Uiso calc U . R 1.0 . .
H H26C 0.95852 0.517598 0.42758 0.046 Uiso calc U . R 1.0 . .
C C27 0.97177(7) 0.66361(17) 0.4835(3) 0.0328(8) Uani d . . . 1.0 . .
H H27A 0.955325 0.662985 0.432149 0.049 Uiso calc U . R 1.0 . .
H H27B 0.987072 0.663222 0.424193 0.049 Uiso calc U . R 1.0 . .
H H27C 0.972286 0.710782 0.537646 0.049 Uiso calc U . R 1.0 . .
C C28 0.99733(6) 0.59548(19) 0.6589(3) 0.0305(7) Uani d . . . 1.0 . .
H H28A 0.996769 0.643275 0.711503 0.046 Uiso calc U . R 1.0 . .
H H28B 1.013317 0.595675 0.604176 0.046 Uiso calc U . R 1.0 . .
H H28C 0.99769 0.550016 0.717091 0.046 Uiso calc U . R 1.0 . .
C C29 0.85576(6) 0.71740(16) 0.8493(3) 0.0222(6) Uani d . . . 1.0 . .
C C30 0.85985(6) 0.79386(16) 0.7746(3) 0.0303(7) Uani d . . . 1.0 . .
H H30A 0.876496 0.818242 0.802895 0.045 Uiso calc U . R 1.0 . .
H H30B 0.844997 0.829221 0.792658 0.045 Uiso calc U . R 1.0 . .
H H30C 0.860673 0.783088 0.680455 0.045 Uiso calc U . R 1.0 . .
C C31 0.82965(6) 0.67977(19) 0.8061(4) 0.0338(8) Uani d . . . 1.0 . .
H H31A 0.830245 0.669484 0.711782 0.051 Uiso calc U . R 1.0 . .
H H31B 0.814874 0.715129 0.82556 0.051 Uiso calc U . R 1.0 . .
H H31C 0.827109 0.630574 0.853394 0.051 Uiso calc U . R 1.0 . .
C C32 0.85516(7) 0.73504(18) 0.9957(3) 0.0316(7) Uani d . . . 1.0 . .
H H32A 0.853438 0.686172 1.044734 0.047 Uiso calc U . R 1.0 . .
H H32B 0.839992 0.768926 1.015271 0.047 Uiso calc U . R 1.0 . .
H H32C 0.871654 0.761362 1.021013 0.047 Uiso calc U . R 1.0 . .
C C33 0.87756(6) 0.06071(16) 0.3835(3) 0.0214(6) Uani d . . . 1.0 . .
C C34 0.87320(6) -0.01647(17) 0.4556(3) 0.0278(7) Uani d . . . 1.0 . .
H H34A 0.871525 -0.05886 0.391714 0.042 Uiso calc U . R 1.0 . .
H H34B 0.856924 -0.013231 0.507949 0.042 Uiso calc U . R 1.0 . .
H H34C 0.888357 -0.026776 0.513254 0.042 Uiso calc U . R 1.0 . .
C C35 0.85512(6) 0.0749(2) 0.2858(3) 0.0321(7) Uani d . . . 1.0 . .
H H35A 0.858599 0.123197 0.237244 0.048 Uiso calc U . R 1.0 . .
H H35B 0.838246 0.079676 0.332919 0.048 Uiso calc U . R 1.0 . .
H H35C 0.854126 0.031086 0.224399 0.048 Uiso calc U . R 1.0 . .
C C36 0.87884(7) 0.12762(17) 0.4821(3) 0.0316(7) Uani d . . . 1.0 . .
H H36A 0.892889 0.117156 0.546191 0.047 Uiso calc U . R 1.0 . .
H H36B 0.861747 0.132159 0.527384 0.047 Uiso calc U . R 1.0 . .
H H36C 0.882715 0.17646 0.436041 0.047 Uiso calc U . R 1.0 . .
C C37 0.96869(6) 0.01872(17) 0.1555(3) 0.0276(7) Uani d . . . 1.0 . .
C C38 0.98927(6) 0.07897(19) 0.1960(4) 0.0370(8) Uani d . . . 1.0 . .
H H38A 0.983873 0.130522 0.164227 0.055 Uiso calc U . R 1.0 . .
H H38B 1.00654 0.065164 0.158281 0.055 Uiso calc U . R 1.0 . .
H H38C 0.990671 0.080062 0.291747 0.055 Uiso calc U . R 1.0 . .
C C39 0.97645(7) -0.06190(17) 0.2073(4) 0.0355(8) Uani d . . . 1.0 . .
H H39A 0.977344 -0.060406 0.303165 0.053 Uiso calc U . R 1.0 . .
H H39B 0.993843 -0.07662 0.172008 0.053 Uiso calc U . R 1.0 . .
H H39C 0.963137 -0.100293 0.179998 0.053 Uiso calc U . R 1.0 . .
C C40 0.96674(7) 0.0167(2) 0.0072(3) 0.0357(8) Uani d . . . 1.0 . .
H H40A 0.953734 -0.02286 -0.019218 0.054 Uiso calc U . R 1.0 . .
H H40B 0.984137 0.003639 -0.029959 0.054 Uiso calc U . R 1.0 . .
H H40C 0.961097 0.067892 -0.025103 0.054 Uiso calc U . R 1.0 . .
C C41 0.95075(7) 0.22833(18) 0.4580(3) 0.0342(8) Uani d . . . 1.0 . .
C C42 0.94688(8) 0.30866(17) 0.3961(4) 0.0447(10) Uani d . . . 1.0 . .
H H42A 0.955667 0.31006 0.310503 0.067 Uiso calc U . R 1.0 . .
H H42B 0.954625 0.348613 0.453136 0.067 Uiso calc U . R 1.0 . .
H H42C 0.927857 0.318845 0.384967 0.067 Uiso calc U . R 1.0 . .
C C43 0.93756(9) 0.2274(2) 0.5917(4) 0.0492(11) Uani d . . . 1.0 . .
H H43A 0.918458 0.236555 0.581692 0.074 Uiso calc U . R 1.0 . .
H H43B 0.945275 0.268463 0.646588 0.074 Uiso calc U . R 1.0 . .
H H43C 0.94045 0.176533 0.633198 0.074 Uiso calc U . R 1.0 . .
C C44 0.98053(8) 0.2126(2) 0.4698(4) 0.0501(11) Uani d . . . 1.0 . .
H H44A 0.983369 0.159335 0.501644 0.075 Uiso calc U . R 1.0 . .
H H44B 0.988409 0.249771 0.531573 0.075 Uiso calc U . R 1.0 . .
H H44C 0.988926 0.218689 0.383823 0.075 Uiso calc U . R 1.0 . .
C C45 0.88665(7) 0.06619(17) -0.0775(3) 0.0258(7) Uani d . . . 1.0 . .
C C46 0.88179(7) 0.14853(18) -0.1290(3) 0.0327(7) Uani d . . . 1.0 . .
H H46A 0.871305 0.177991 -0.065038 0.049 Uiso calc U . R 1.0 . .
H H46B 0.872082 0.145766 -0.212068 0.049 Uiso calc U . R 1.0 . .
H H46C 0.898859 0.174722 -0.142995 0.049 Uiso calc U . R 1.0 . .
C C47 0.85995(7) 0.02453(19) -0.0641(4) 0.0376(8) Uani d . . . 1.0 . .
H H47A 0.862784 -0.027782 -0.028037 0.056 Uiso calc U . R 1.0 . .
H H47B 0.851558 0.020302 -0.150436 0.056 Uiso calc U . R 1.0 . .
H H47C 0.848392 0.054356 -0.005359 0.056 Uiso calc U . R 1.0 . .
C C48 0.90431(8) 0.0216(2) -0.1722(3) 0.0409(9) Uani d . . . 1.0 . .
H H48A 0.921459 0.048246 -0.180092 0.061 Uiso calc U . R 1.0 . .
H H48B 0.895738 0.019205 -0.258218 0.061 Uiso calc U . R 1.0 . .
H H48C 0.907138 -0.031461 -0.139196 0.061 Uiso calc U . R 1.0 . .
C C49 0.86831(7) 0.34684(19) 0.2153(4) 0.0385(8) Uani d . . . 1.0 . .
H H49A 0.85656 0.303482 0.191662 0.058 Uiso calc U . R 1.0 . .
H H49B 0.858076 0.395451 0.217533 0.058 Uiso calc U . R 1.0 . .
H H49C 0.876067 0.337099 0.301782 0.058 Uiso calc U . R 1.0 . .
C C50 0.90683(7) 0.29480(17) 0.1015(3) 0.0332(8) Uani d . . . 1.0 . .
C C51 0.94698(8) 0.25096(19) -0.0096(4) 0.0441(9) Uani d . . . 1.0 . .
H H51A 0.958185 0.246587 0.068516 0.066 Uiso calc U . R 1.0 . .
H H51B 0.957834 0.267928 -0.084037 0.066 Uiso calc U . R 1.0 . .
H H51C 0.939032 0.200103 -0.029229 0.066 Uiso calc U . R 1.0 . .
C C52 0.94081(8) 0.8264(2) 0.7137(4) 0.0430(9) Uani d . . . 1.0 . .
H H52A 0.926978 0.812808 0.777236 0.065 Uiso calc U . R 1.0 . .
H H52B 0.948676 0.876745 0.737277 0.065 Uiso calc U . R 1.0 . .
H H52C 0.954613 0.786074 0.714125 0.065 Uiso calc U . R 1.0 . .
C C53 0.91382(7) 0.77530(17) 0.5356(3) 0.0298(7) Uani d . . . 1.0 . .
C C54 0.88432(8) 0.7327(2) 0.3630(4) 0.0438(9) Uani d . . . 1.0 . .
H H54A 0.893313 0.682652 0.349508 0.066 Uiso calc U . R 1.0 . .
H H54B 0.87769 0.752261 0.278987 0.066 Uiso calc U . R 1.0 . .
H H54C 0.8694 0.725563 0.423486 0.066 Uiso calc U . R 1.0 . .
C C55 0.80131(8) 0.9082(2) -0.0568(5) 0.0467(10) Uani d . . . 1.0 . .
H H55A 0.813101 0.894188 0.015774 0.07 Uiso calc U . R 1.0 . .
H H55B 0.811831 0.930339 -0.128576 0.07 Uiso calc U . R 1.0 . .
H H55C 0.791987 0.861572 -0.087795 0.07 Uiso calc U . R 1.0 . .
C C56 0.76366(7) 0.94602(17) 0.0771(3) 0.0300(7) Uani d . . . 1.0 . .
C C57 0.72531(8) 0.9888(2) 0.2058(4) 0.0493(10) Uani d . . . 1.0 . .
H H57A 0.709032 0.974079 0.159375 0.074 Uiso calc U . R 1.0 . .
H H57B 0.722153 1.036753 0.255844 0.074 Uiso calc U . R 1.0 . .
H H57C 0.730447 0.946824 0.265768 0.074 Uiso calc U . R 1.0 . .
N N5 0.90086(5) 0.53458(12) 0.7244(3) 0.0193(5) Uani d . . . 1.0 . .
N N6 0.92338(5) 0.58905(12) 0.8899(2) 0.0176(5) Uani d . . . 1.0 . .
N N7 0.94782(5) 0.59411(12) 0.6506(2) 0.0182(5) Uani d . . . 1.0 . .
H H7 0.938495 0.636563 0.635335 0.022 Uiso calc U . R 1.0 . .
N N8 0.87903(4) 0.66754(12) 0.8141(2) 0.0187(5) Uani d . . . 1.0 . .
H H8 0.889116 0.689559 0.754207 0.022 Uiso calc U . R 1.0 . .
N N9 0.90317(4) 0.05821(12) 0.3111(2) 0.0152(4) Uani d . . . 1.0 . .
N N10 0.94244(4) 0.04354(12) 0.2094(2) 0.0170(5) Uani d . . . 1.0 . .
N N11 0.93810(5) 0.17223(13) 0.3655(2) 0.0217(5) Uani d . . . 1.0 . .
H H11 0.930849 0.195723 0.297763 0.026 Uiso calc U . R 1.0 . .
N N12 0.89988(5) 0.07650(13) 0.0524(2) 0.0189(5) Uani d . . . 1.0 . .
H H12 0.902131 0.125964 0.072613 0.023 Uiso calc U . R 1.0 . .
N N13 0.92608(6) 0.30769(15) 0.0139(3) 0.0425(8) Uani d . . . 1.0 . .
H H13 0.92609 0.351642 -0.030614 0.051 Uiso calc U . R 1.0 . .
N N14 0.88911(6) 0.35338(14) 0.1201(3) 0.0428(8) Uani d . . . 1.0 . .
H H14 0.890404 0.396159 0.072932 0.051 Uiso calc U . R 1.0 . .
N N15 0.92924(6) 0.83157(15) 0.5843(3) 0.0404(7) Uani d . . . 1.0 . .
H H15 0.932465 0.873107 0.536251 0.049 Uiso calc U . R 1.0 . .
N N16 0.90273(6) 0.78791(15) 0.4174(3) 0.0369(7) Uani d . . . 1.0 . .
H H16 0.906801 0.830312 0.373204 0.044 Uiso calc U . R 1.0 . .
N N17 0.78213(6) 0.96532(14) -0.0125(3) 0.0363(7) Uani d . . . 1.0 . .
H H17 0.782555 1.013001 -0.04433 0.044 Uiso calc U . R 1.0 . .
N N18 0.74638(6) 1.00194(16) 0.1122(3) 0.0380(7) Uani d . . . 1.0 . .
H H18 0.747954 1.048493 0.076678 0.046 Uiso calc U . R 1.0 . .
O O1 0.90476(5) 0.23275(11) 0.1628(2) 0.0336(6) Uani d . . . 1.0 . .
O O2 0.90971(4) 0.71368(11) 0.5957(2) 0.0305(5) Uani d . . . 1.0 . .
O O3 0.76282(5) 0.87880(11) 0.1242(3) 0.0358(6) Uani d . . . 1.0 . .
P P3 0.93367(2) 0.53771(4) 0.75798(7) 0.01578(14) Uani d . . . 1.0 . .
P P4 0.89037(2) 0.58308(4) 0.85854(8) 0.01715(14) Uani d . . . 1.0 . .
P P5 0.93450(2) 0.07799(4) 0.35981(7) 0.01526(13) Uani d . . . 1.0 . .
P P6 0.91107(2) 0.01858(4) 0.16513(7) 0.01506(13) Uani d . . . 1.0 . .
Se Se3 0.95458(2) 0.43380(2) 0.79202(4) 0.02451(7) Uani d . . . 1.0 . .
Se Se4 0.86573(2) 0.52518(2) 0.99278(4) 0.03148(8) Uani d . . . 1.0 . .
Se Se5 0.95000(2) 0.02069(2) 0.52395(3) 0.02427(7) Uani d . . . 1.0 . .
Se Se6 0.90340(2) -0.09978(2) 0.13075(4) 0.02668(7) Uani d . . . 1.0 . .

loop_
_atom_site_aniso_label
_atom_site_aniso_U_11
_atom_site_aniso_U_22
_atom_site_aniso_U_33
_atom_site_aniso_U_12
_atom_site_aniso_U_13
_atom_site_aniso_U_23
P1 0.0249(16) 0.0181(14) 0.0281(14) -0.0105(10) -0.0010(10) 0.0040(11)
P2 0.0156(10) 0.0166(12) 0.0157(8) -0.0017(7) 0.0027(8) -0.0011(8)
Se1 0.0299(6) 0.0252(4) 0.0242(6) -0.0062(4) -0.0032(4) 0.0051(4)
Se2 0.0250(4) 0.0222(4) 0.0230(3) -0.0094(3) -0.0005(3) 0.0019(3)
C1 0.042(3) 0.027(4) 0.022(3) 0.009(3) 0.010(3) -0.001(3)
C2 0.069(7) 0.031(4) 0.028(4) 0.003(4) 0.011(5) -0.009(3)
C3 0.037(4) 0.036(4) 0.033(4) 0.016(3) 0.013(3) -0.001(3)
C4 0.051(6) 0.035(5) 0.029(5) 0.010(4) 0.018(4) -0.004(3)
C5 0.018(3) 0.032(3) 0.050(4) 0.006(2) 0.013(3) 0.011(3)
C6 0.058(5) 0.050(4) 0.043(4) 0.017(4) 0.031(3) 0.009(3)
C7 0.029(4) 0.035(3) 0.048(5) 0.014(3) 0.011(3) 0.011(3)
C8 0.026(4) 0.055(5) 0.093(7) 0.006(3) 0.016(4) 0.020(5)
C9 0.029(3) 0.026(3) 0.034(3) -0.012(2) -0.012(2) 0.005(2)
C10 0.059(5) 0.034(3) 0.036(3) -0.014(3) -0.010(3) -0.013(3)
C11 0.035(5) 0.021(3) 0.036(4) -0.013(3) -0.011(3) 0.002(3)
C12 0.033(3) 0.034(3) 0.062(4) -0.014(3) -0.018(3) 0.015(3)
C13 0.038(3) 0.034(3) 0.014(2) -0.010(3) -0.006(2) 0.004(2)
C14 0.076(6) 0.044(4) 0.020(3) -0.019(4) -0.006(3) -0.006(3)
C15 0.033(3) 0.055(4) 0.035(4) -0.006(3) -0.017(3) 0.015(3)
C16 0.047(5) 0.039(4) 0.020(3) -0.011(3) -0.002(3) 0.009(3)
N1 0.025(3) 0.021(3) 0.015(2) 0.001(2) -0.003(2) -0.003(2)
N2 0.020(3) 0.021(3) 0.039(3) 0.001(2) 0.013(2) 0.002(2)
N3 0.027(3) 0.024(2) 0.023(3) -0.008(2) -0.005(2) 0.005(2)
N4 0.024(3) 0.017(3) 0.018(2) -0.003(2) 0.0019(19) 0.0018(19)
P1A 0.022(2) 0.023(2) 0.035(3) -0.0087(18) -0.014(2) 0.0118(18)
P2A 0.040(3) 0.023(2) 0.0138(13) -0.0160(18) 0.010(2) -0.0050(16)
Se1A 0.0315(9) 0.0293(7) 0.0222(9) -0.0049(6) -0.0084(6) 0.0053(6)
Se2A 0.0797(19) 0.0384(10) 0.0197(5) -0.0423(12) -0.0026(8) 0.0025(6)
C1A 0.033(4) 0.030(5) 0.018(4) -0.002(4) 0.003(3) 0.002(4)
C2A 0.017(5) 0.040(6) 0.023(5) -0.004(4) 0.003(4) 0.003(4)
C3A 0.024(4) 0.039(6) 0.028(6) -0.004(5) 0.001(4) 0.005(4)
C4A 0.032(5) 0.039(7) 0.014(5) -0.001(5) 0.010(4) 0.002(5)
C5A 0.030(5) 0.028(4) 0.045(5) 0.001(4) 0.011(4) 0.000(4)
C6A 0.045(8) 0.031(5) 0.064(8) 0.000(5) 0.020(6) 0.006(5)
C7A 0.035(5) 0.037(5) 0.042(6) 0.001(4) 0.010(5) -0.008(5)
C8A 0.042(6) 0.049(5) 0.046(5) -0.016(5) 0.016(5) -0.013(5)
C9A 0.030(4) 0.028(4) 0.039(4) -0.011(3) -0.015(3) 0.005(3)
C10A 0.059(7) 0.044(5) 0.045(5) -0.017(5) -0.023(5) -0.010(4)
C11A 0.024(4) 0.035(5) 0.066(7) -0.011(3) -0.026(4) 0.019(5)
C12A 0.046(8) 0.024(5) 0.059(8) -0.016(5) -0.024(6) 0.008(5)
C13A 0.053(5) 0.038(4) 0.021(4) -0.022(4) -0.001(4) 0.008(3)
C14A 0.097(9) 0.048(6) 0.013(4) -0.030(6) 0.002(6) -0.003(4)
C15A 0.057(6) 0.070(7) 0.029(5) -0.029(5) -0.020(5) 0.013(5)
C16A 0.071(9) 0.047(7) 0.013(4) -0.028(6) -0.005(6) 0.003(5)
N1A 0.021(3) 0.020(4) 0.018(3) -0.007(3) 0.003(3) -0.001(3)
N2A 0.026(4) 0.020(4) 0.040(4) -0.005(3) 0.017(3) 0.004(3)
N3A 0.027(4) 0.023(4) 0.032(5) -0.011(3) -0.012(4) 0.008(4)
N4A 0.036(5) 0.023(4) 0.020(3) -0.017(4) 0.001(3) -0.003(3)
C17 0.0212(16) 0.0276(14) 0.0413(19) -0.0043(12) -0.0041(14) -0.0142(15)
C18 0.037(2) 0.0257(16) 0.078(3) -0.0150(15) 0.001(2) -0.0147(18)
C19 0.0328(19) 0.047(2) 0.038(2) -0.0051(15) -0.0061(15) -0.0217(17)
C20 0.0243(18) 0.052(2) 0.050(2) -0.0006(15) -0.0136(15) -0.0199(18)
C21 0.0239(15) 0.0291(14) 0.0193(14) 0.0041(12) -0.0045(12) -0.0004(12)
C22 0.041(2) 0.0471(19) 0.0227(17) 0.0077(16) -0.0062(15) 0.0096(15)
C23 0.0253(17) 0.0420(18) 0.0285(17) -0.0031(14) -0.0073(13) -0.0060(15)
C24 0.041(2) 0.0395(18) 0.0236(16) 0.0088(15) -0.0049(14) -0.0103(14)
C25 0.0173(14) 0.0202(13) 0.0246(14) 0.0006(11) 0.0048(11) 0.0029(11)
C26 0.0313(17) 0.0304(16) 0.0307(17) 0.0024(14) 0.0090(14) -0.0035(14)
C27 0.0339(18) 0.0281(15) 0.0364(19) 0.0054(14) 0.0150(15) 0.0119(14)
C28 0.0187(15) 0.0395(17) 0.0333(18) -0.0007(13) 0.0028(13) -0.0016(15)
C29 0.0211(15) 0.0222(13) 0.0234(15) 0.0078(11) 0.0022(12) 0.0027(12)
C30 0.0315(18) 0.0235(14) 0.0357(18) 0.0133(13) 0.0056(14) 0.0091(14)
C31 0.0177(15) 0.0388(17) 0.045(2) 0.0069(13) 0.0015(14) 0.0026(16)
C32 0.0383(19) 0.0298(15) 0.0269(16) 0.0133(14) 0.0091(14) 0.0017(14)
C33 0.0157(14) 0.0274(14) 0.0213(15) 0.0030(11) 0.0036(11) 0.0046(12)
C34 0.0225(16) 0.0348(16) 0.0262(16) -0.0034(13) 0.0018(12) 0.0112(13)
C35 0.0156(14) 0.0500(19) 0.0307(17) 0.0076(14) 0.0038(13) 0.0166(16)
C36 0.0336(19) 0.0336(16) 0.0275(17) 0.0115(14) 0.0119(14) -0.0001(14)
C37 0.0182(15) 0.0322(15) 0.0324(17) 0.0083(12) 0.0065(12) 0.0001(13)
C38 0.0162(16) 0.0459(19) 0.049(2) 0.0014(14) 0.0083(14) -0.0013(17)
C39 0.0269(18) 0.0367(17) 0.043(2) 0.0167(14) 0.0036(15) -0.0003(16)
C40 0.0309(18) 0.0436(19) 0.0325(18) 0.0095(15) 0.0143(15) -0.0008(16)
C41 0.046(2) 0.0219(15) 0.0352(19) -0.0126(14) -0.0073(15) -0.0074(13)
C42 0.065(3) 0.0188(15) 0.050(2) -0.0111(16) -0.005(2) -0.0076(15)
C43 0.083(3) 0.0324(18) 0.032(2) -0.0154(19) -0.001(2) -0.0156(16)
C44 0.044(2) 0.041(2) 0.066(3) -0.0204(18) -0.020(2) -0.0028(19)
C45 0.0348(18) 0.0268(15) 0.0159(14) 0.0018(13) -0.0065(12) 0.0024(12)
C46 0.040(2) 0.0372(17) 0.0212(16) 0.0044(15) -0.0057(14) 0.0113(14)
C47 0.039(2) 0.0413(19) 0.0329(18) -0.0077(16) -0.0202(15) 0.0081(16)
C48 0.057(3) 0.048(2) 0.0171(16) 0.0128(18) -0.0038(15) -0.0022(15)
C49 0.043(2) 0.0309(17) 0.041(2) -0.0021(15) -0.0035(17) 0.0053(16)
C50 0.048(2) 0.0219(14) 0.0300(18) -0.0043(14) -0.0052(15) 0.0078(13)
C51 0.052(2) 0.0303(17) 0.050(2) 0.0021(16) 0.0053(19) 0.0076(17)
C52 0.043(2) 0.0391(19) 0.047(2) 0.0031(17) -0.0004(18) 0.0093(18)
C53 0.0328(18) 0.0247(14) 0.0320(17) 0.0101(13) 0.0108(14) 0.0115(13)
C54 0.057(3) 0.048(2) 0.0271(18) 0.0070(18) 0.0083(17) 0.0048(17)
C55 0.039(2) 0.0323(18) 0.069(3) 0.0061(16) 0.008(2) 0.0127(19)
C56 0.0287(17) 0.0240(14) 0.0372(18) -0.0039(13) -0.0099(14) 0.0065(14)
C57 0.049(3) 0.054(2) 0.044(2) 0.0041(19) 0.0104(19) 0.0109(19)
N5 0.0171(12) 0.0149(10) 0.0259(12) -0.0021(9) -0.0012(10) -0.0024(10)
N6 0.0169(12) 0.0182(11) 0.0176(12) 0.0028(9) 0.0000(9) 0.0024(9)
N7 0.0188(12) 0.0136(10) 0.0222(13) 0.0035(9) 0.0027(9) 0.0020(9)
N8 0.0148(12) 0.0191(10) 0.0222(12) 0.0032(9) 0.0031(9) 0.0049(9)
N9 0.0144(11) 0.0161(10) 0.0151(11) 0.0014(8) 0.0015(8) 0.0011(9)
N10 0.0132(11) 0.0202(11) 0.0177(12) 0.0022(9) 0.0011(9) -0.0012(9)
N11 0.0260(14) 0.0181(11) 0.0209(12) -0.0034(10) -0.0027(10) 0.0003(10)
N12 0.0241(13) 0.0157(10) 0.0170(12) -0.0003(9) -0.0021(9) 0.0012(9)
N13 0.056(2) 0.0232(13) 0.0483(19) 0.0043(13) 0.0094(16) 0.0160(14)
N14 0.055(2) 0.0230(13) 0.051(2) 0.0068(13) 0.0064(16) 0.0185(14)
N15 0.047(2) 0.0274(14) 0.0466(18) 0.0003(13) 0.0009(15) 0.0173(13)
N16 0.053(2) 0.0249(13) 0.0331(16) 0.0044(13) 0.0037(14) 0.0149(12)
N17 0.0312(15) 0.0219(12) 0.056(2) 0.0000(11) 0.0065(14) 0.0121(13)
N18 0.0427(18) 0.0294(13) 0.0417(18) 0.0058(13) 0.0066(14) 0.0128(14)
O1 0.0555(16) 0.0144(9) 0.0310(13) -0.0018(10) -0.0061(11) 0.0090(9)
O2 0.0306(13) 0.0267(10) 0.0342(13) 0.0113(9) 0.0116(10) 0.0165(10)
O3 0.0389(14) 0.0202(10) 0.0482(15) -0.0086(9) -0.0121(12) 0.0133(11)
P3 0.0152(3) 0.0123(3) 0.0199(4) 0.0010(2) -0.0004(3) 0.0014(3)
P4 0.0161(3) 0.0148(3) 0.0205(4) 0.0009(3) 0.0021(3) 0.0043(3)
P5 0.0146(3) 0.0152(3) 0.0160(3) 0.0001(3) -0.0005(3) 0.0002(3)
P6 0.0177(3) 0.0134(3) 0.0141(3) 0.0005(3) -0.0001(3) 0.0011(3)
Se3 0.02442(15) 0.01528(12) 0.03383(17) 0.00605(11) 0.00249(13) 0.00587(12)
Se4 0.02620(16) 0.02610(15) 0.0422(2) 0.00390(13) 0.01356(14) 0.01722(14)
Se5 0.02478(15) 0.02578(14) 0.02225(14) 0.00074(12) -0.00834(12) 0.00377(13)
Se6 0.04256(19) 0.01413(12) 0.02335(15) -0.00341(12) -0.00716(14) 0.00045(12)

loop_
_atom_type_symbol
_atom_type_description
_atom_type_scat_dispersion_real
_atom_type_scat_dispersion_imag
_atom_type_scat_source
C C 0.0033 0.0016 'International Tables Vol C Tables 4.2.6.8 and 6.1.1.4'
H H 0.0000 0.0000 'International Tables Vol C Tables 4.2.6.8 and 6.1.1.4'
N N 0.0061 0.0033 'International Tables Vol C Tables 4.2.6.8 and 6.1.1.4'
P P 0.1023 0.0942 'International Tables Vol C Tables 4.2.6.8 and 6.1.1.4'
Se Se -0.0929 2.2259 'International Tables Vol C Tables 4.2.6.8 and 6.1.1.4'
O O 0.0106 0.0060 'International Tables Vol C Tables 4.2.6.8 and 6.1.1.4'

loop_
_geom_angle_atom_site_label_1
_geom_angle_atom_site_label_2
_geom_angle_atom_site_label_3
_geom_angle
N3 P1 N1 104.5(7)
N3 P1 N2 110.1(6)
N1 P1 N2 81.4(4)
N3 P1 Se1 110.9(4)
N1 P1 Se1 119.0(6)
N2 P1 Se1 126.3(6)
N3 P1 P2 116.0(5)
N1 P1 P2 40.7(3)
N2 P1 P2 40.9(3)
Se1 P1 P2 132.3(4)
N4 P2 N1 110.0(5)
N4 P2 N2 109.0(6)
N1 P2 N2 82.3(4)
N4 P2 Se2 114.6(3)
N1 P2 Se2 117.3(5)
N2 P2 Se2 119.5(5)
N4 P2 P1 119.3(4)
N1 P2 P1 40.8(3)
N2 P2 P1 41.6(3)
Se2 P2 P1 126.1(3)
N1 C1 C3 108.7(7)
N1 C1 C4 109.8(8)
C3 C1 C4 111.1(9)
N1 C1 C2 105.4(7)
C3 C1 C2 111.2(7)
C4 C1 C2 110.4(7)
C8 C5 N2 110.0(7)
C8 C5 C7 109.3(6)
N2 C5 C7 109.2(7)
C8 C5 C6 109.6(6)
N2 C5 C6 110.9(6)
C7 C5 C6 107.8(6)
N3 C9 C12 110.9(7)
N3 C9 C10 111.1(6)
C12 C9 C10 111.9(6)
N3 C9 C11 105.3(6)
C12 C9 C11 108.8(6)
C10 C9 C11 108.6(5)
N4 C13 C16 105.3(6)
N4 C13 C14 110.9(6)
C16 C13 C14 110.6(6)
N4 C13 C15 110.4(5)
C16 C13 C15 108.2(5)
C14 C13 C15 111.2(5)
C1 N1 P2 130.5(7)
C1 N1 P1 126.7(7)
P2 N1 P1 98.5(4)
C5 N2 P2 128.2(6)
C5 N2 P1 133.3(7)
P2 N2 P1 97.5(4)
C9 N3 P1 136.1(7)
C13 N4 P2 135.0(6)
N3A P1A N2A 106.6(10)
N3A P1A N1A 116.9(10)
N2A P1A N1A 84.9(7)
N3A P1A Se1A 116.8(7)
N2A P1A Se1A 108.3(9)
N1A P1A Se1A 117.2(9)
N3A P1A P2A 118.8(7)
N2A P1A P2A 41.3(4)
N1A P1A P2A 43.6(4)
Se1A P1A P2A 122.4(6)
N4A P2A N2A 106.4(9)
N4A P2A N1A 109.6(8)
N2A P2A N1A 85.3(6)
N4A P2A Se2A 114.3(5)
N2A P2A Se2A 119.3(7)
N1A P2A Se2A 118.2(7)
N4A P2A P1A 113.8(6)
N2A P2A P1A 42.0(5)
N1A P2A P1A 43.3(5)
Se2A P2A P1A 131.9(4)
N1A C1A C3A 108.9(11)
N1A C1A C4A 110.4(12)
C3A C1A C4A 109.6(11)
N1A C1A C2A 109.2(10)
C3A C1A C2A 108.2(10)
C4A C1A C2A 110.5(10)
N2A C5A C7A 110.5(10)
N2A C5A C8A 102.1(10)
C7A C5A C8A 111.5(9)
N2A C5A C6A 110.9(12)
C7A C5A C6A 110.4(9)
C8A C5A C6A 111.2(10)
N3A C9A C11A 113.1(10)
N3A C9A C10A 111.2(9)
C11A C9A C10A 110.3(8)
N3A C9A C12A 102.4(10)
C11A C9A C12A 108.6(9)
C10A C9A C12A 111.0(9)
N4A C13A C16A 105.9(9)
N4A C13A C15A 110.7(9)
C16A C13A C15A 108.1(10)
N4A C13A C14A 110.2(10)
C16A C13A C14A 109.8(9)
C15A C13A C14A 112.0(9)
C1A N1A P1A 136.7(11)
C1A N1A P2A 128.4(10)
P1A N1A P2A 93.1(7)
C5A N2A P2A 138.7(10)
C5A N2A P1A 123.4(10)
P2A N2A P1A 96.8(7)
C9A N3A P1A 131.5(12)
C13A N4A P2A 136.3(9)
N5 C17 C19 108.7(2)
N5 C17 C20 108.8(2)
C19 C17 C20 109.7(3)
N5 C17 C18 109.0(3)
C19 C17 C18 110.7(3)
C20 C17 C18 109.8(3)
N6 C21 C24 108.7(2)
N6 C21 C23 108.3(2)
C24 C21 C23 109.4(3)
N6 C21 C22 110.4(2)
C24 C21 C22 109.8(3)
C23 C21 C22 110.2(3)
N7 C25 C26 112.3(2)
N7 C25 C28 111.4(2)
C26 C25 C28 109.8(2)
N7 C25 C27 105.5(2)
C26 C25 C27 108.2(3)
C28 C25 C27 109.5(2)
N8 C29 C32 111.4(2)
N8 C29 C31 111.3(2)
C32 C29 C31 110.4(3)
N8 C29 C30 105.3(2)
C32 C29 C30 108.7(3)
C31 C29 C30 109.5(3)
N9 C33 C35 108.7(2)
N9 C33 C36 108.2(2)
C35 C33 C36 110.0(3)
N9 C33 C34 109.8(2)
C35 C33 C34 110.3(3)
C36 C33 C34 109.8(2)
N10 C37 C40 108.5(3)
N10 C37 C38 108.0(2)
C40 C37 C38 109.3(3)
N10 C37 C39 110.8(2)
C40 C37 C39 109.9(3)
C38 C37 C39 110.2(3)
N11 C41 C43 112.1(3)
N11 C41 C42 105.4(3)
C43 C41 C42 109.0(3)
N11 C41 C44 110.8(3)
C43 C41 C44 110.8(3)
C42 C41 C44 108.5(3)
N12 C45 C48 111.3(3)
N12 C45 C46 105.5(2)
C48 C45 C46 109.9(3)
N12 C45 C47 111.6(3)
C48 C45 C47 109.7(3)
C46 C45 C47 108.8(3)
O1 C50 N13 122.8(3)
O1 C50 N14 120.6(3)
N13 C50 N14 116.6(3)
O2 C53 N15 122.0(3)
O2 C53 N16 120.7(3)
N15 C53 N16 117.3(3)
O3 C56 N18 122.3(3)
O3 C56 N17 120.8(3)
N18 C56 N17 117.0(3)
C17 N5 P4 131.3(2)
C17 N5 P3 130.4(2)
P4 N5 P3 97.23(13)
C21 N6 P3 131.01(19)
C21 N6 P4 130.5(2)
P3 N6 P4 96.79(12)
C25 N7 P3 135.64(18)
C29 N8 P4 136.02(19)
C33 N9 P6 130.99(19)
C33 N9 P5 131.11(19)
P6 N9 P5 96.97(12)
C37 N10 P5 130.0(2)
C37 N10 P6 130.8(2)
P5 N10 P6 96.30(12)
C41 N11 P5 135.3(2)
C45 N12 P6 135.44(19)
C50 N13 C51 121.7(3)
C50 N14 C49 121.2(3)
C53 N15 C52 122.0(3)
C53 N16 C54 120.5(3)
C56 N17 C55 120.5(3)
C56 N18 C57 122.7(3)
N7 P3 N5 108.11(12)
N7 P3 N6 111.23(11)
N5 P3 N6 83.02(12)
N7 P3 Se3 113.37(9)
N5 P3 Se3 119.85(8)
N6 P3 Se3 117.62(8)
N7 P3 P4 117.90(9)
N5 P3 P4 41.38(9)
N6 P3 P4 41.67(8)
Se3 P3 P4 128.72(4)
N8 P4 N5 108.85(12)
N8 P4 N6 110.13(12)
N5 P4 N6 82.90(11)
N8 P4 Se4 113.40(9)
N5 P4 Se4 118.84(8)
N6 P4 Se4 118.98(9)
N8 P4 P3 117.64(9)
N5 P4 P3 41.39(8)
N6 P4 P3 41.54(8)
Se4 P4 P3 128.95(3)
N11 P5 N9 108.32(12)
N11 P5 N10 110.63(12)
N9 P5 N10 83.29(11)
N11 P5 Se5 113.30(10)
N9 P5 Se5 119.35(8)
N10 P5 Se5 118.32(8)
N11 P5 P6 118.73(10)
N9 P5 P6 41.47(8)
N10 P5 P6 41.92(8)
Se5 P5 P6 127.95(3)
N12 P6 N9 107.40(11)
N12 P6 N10 110.98(12)
N9 P6 N10 83.24(11)
N12 P6 Se6 114.21(9)
N9 P6 Se6 119.68(8)
N10 P6 Se6 117.40(8)
N12 P6 P5 118.30(9)
N9 P6 P5 41.55(8)
N10 P6 P5 41.78(8)
Se6 P6 P5 127.47(3)

loop_
_geom_bond_atom_site_label_1
_geom_bond_atom_site_label_2
_geom_bond_distance
P1 N3 1.645(9)
P1 N1 1.690(9)
P1 N2 1.712(9)
P1 Se1 2.114(7)
P1 P2 2.556(7)
P2 N4 1.634(7)
P2 N1 1.685(8)
P2 N2 1.688(7)
P2 Se2 2.099(4)
C1 N1 1.499(9)
C1 C3 1.511(10)
C1 C4 1.524(10)
C1 C2 1.537(9)
C5 C8 1.505(9)
C5 N2 1.517(8)
C5 C7 1.532(10)
C5 C6 1.556(10)
C9 N3 1.507(8)
C9 C12 1.509(8)
C9 C10 1.522(9)
C9 C11 1.542(10)
C13 N4 1.502(8)
C13 C16 1.525(8)
C13 C14 1.527(8)
C13 C15 1.530(9)
P1A N3A 1.608(13)
P1A N2A 1.661(14)
P1A N1A 1.696(13)
P1A Se1A 2.077(10)
P1A P2A 2.467(10)
P2A N4A 1.623(11)
P2A N2A 1.639(12)
P2A N1A 1.704(12)
P2A Se2A 2.086(7)
C1A N1A 1.508(14)
C1A C3A 1.530(14)
C1A C4A 1.535(14)
C1A C2A 1.543(13)
C5A N2A 1.485(13)
C5A C7A 1.505(13)
C5A C8A 1.521(14)
C5A C6A 1.548(15)
C9A N3A 1.487(13)
C9A C11A 1.513(12)
C9A C10A 1.530(14)
C9A C12A 1.560(15)
C13A N4A 1.473(12)
C13A C16A 1.523(12)
C13A C15A 1.526(15)
C13A C14A 1.542(14)
C17 N5 1.494(4)
C17 C19 1.513(5)
C17 C20 1.522(4)
C17 C18 1.544(4)
C21 N6 1.487(4)
C21 C24 1.521(4)
C21 C23 1.522(4)
C21 C22 1.534(4)
C25 N7 1.492(4)
C25 C26 1.526(4)
C25 C28 1.526(4)
C25 C27 1.530(4)
C29 N8 1.494(3)
C29 C32 1.525(4)
C29 C31 1.529(4)
C29 C30 1.531(4)
C33 N9 1.487(3)
C33 C35 1.527(4)
C33 C36 1.528(4)
C33 C34 1.530(4)
C37 N10 1.493(4)
C37 C40 1.519(5)
C37 C38 1.520(4)
C37 C39 1.530(4)
C41 N11 1.491(4)
C41 C43 1.519(5)
C41 C42 1.528(5)
C41 C44 1.528(5)
C45 N12 1.495(4)
C45 C48 1.520(4)
C45 C46 1.526(4)
C45 C47 1.528(5)
C49 N14 1.433(5)
C50 O1 1.239(3)
C50 N13 1.337(5)
C50 N14 1.357(4)
C51 N13 1.453(4)
C52 N15 1.446(5)
C53 O2 1.239(3)
C53 N15 1.334(4)
C53 N16 1.347(4)
C54 N16 1.436(5)
C55 N17 1.447(4)
C56 O3 1.249(3)
C56 N18 1.343(4)
C56 N17 1.346(4)
C57 N18 1.446(5)
N5 P4 1.687(3)
N5 P3 1.688(2)
N6 P3 1.691(2)
N6 P4 1.695(2)
N7 P3 1.626(2)
N8 P4 1.621(2)
N9 P6 1.685(2)
N9 P5 1.688(2)
N10 P5 1.693(2)
N10 P6 1.698(2)
N11 P5 1.627(2)
N12 P6 1.621(2)
P3 Se3 2.0980(7)
P3 P4 2.5321(10)
P4 Se4 2.0984(8)
P5 Se5 2.0936(8)
P5 P6 2.5260(10)
P6 Se6 2.0949(7)
